data_2229081
loop_
_publ_author_name
'Ahmad, Saba'
'Farrukh, Muhammad Akhyar'
'Qureshi, Fahim Ashraf'
'Adnan, Ahmad'
'Akkurt, Mehmet'

_publ_section_title
;
 <i>N</i>-{4-[(2-Methoxyphenyl)sulfamoyl]phenyl}acetamide
;
_journal_coeditor_code HG2782
_journal_issue 2
_journal_name_full 'Acta Crystallographica Section E'
_journal_page_first o303
_journal_page_last o304
_journal_paper_doi 10.1107/S1600536811000432
_journal_volume 67
_journal_year 2011
_chemical_formula_iupac 'C15 H16 N2 O4 S'
_chemical_formula_moiety 'C15 H16 N2 O4 S'
_chemical_formula_sum 'C15 H16 N2 O4 S'
_chemical_formula_weight 320.37
_chemical_name_systematic
;
<i>N</i>-{4-[(2-Methoxyphenyl)sulfamoyl]phenyl}acetamide
;
_space_group_IT_number 61
_symmetry_cell_setting orthorhombic
_symmetry_space_group_name_Hall '-P 2ac 2ab'
_symmetry_space_group_name_H-M 'P b c a'
_atom_sites_solution_hydrogens geom
_atom_sites_solution_primary direct
_atom_sites_solution_secondary difmap
_cell_angle_alpha 90
_cell_angle_beta 90
_cell_angle_gamma 90
_cell_formula_units_Z 8
_cell_length_a 15.7277(4)
_cell_length_b 11.8351(3)
_cell_length_c 16.5247(4)
_cell_measurement_reflns_used 4792
_cell_measurement_temperature 296(2)
_cell_measurement_theta_max 27.5480
_cell_measurement_theta_min 2.4815
_cell_volume 3075.89(13)
_computing_cell_refinement 'SAINT (Bruker, 2007)'
_computing_data_collection 'APEX2 (Bruker, 2007)'
_computing_data_reduction 'SAINT (Bruker, 2007)'
_computing_molecular_graphics 'ORTEP-3 for Windows (Farrugia, 1997)'
_computing_publication_material 'Wingx (Farrugia, 1999) and PLATON (Spek, 2009)'
_computing_structure_refinement 'SHELXL97 (Sheldrick, 2008)'
_computing_structure_solution 'SIR97 (Altomare <i>et al.</i>, 1999)'
_diffrn_ambient_temperature 296(2)
_diffrn_measured_fraction_theta_full 0.994
_diffrn_measured_fraction_theta_max 0.994
_diffrn_measurement_device_type 'Bruker APEXII CCD'
_diffrn_measurement_method '\f and \w scans'
_diffrn_radiation_monochromator graphite
_diffrn_radiation_source 'sealed tube'
_diffrn_radiation_type MoK\a
_diffrn_radiation_wavelength 0.71073
_diffrn_reflns_av_R_equivalents 0.0350
_diffrn_reflns_av_sigmaI/netI 0.0339
_diffrn_reflns_limit_h_max 20
_diffrn_reflns_limit_h_min -17
_diffrn_reflns_limit_k_max 15
_diffrn_reflns_limit_k_min -14
_diffrn_reflns_limit_l_max 19
_diffrn_reflns_limit_l_min -22
_diffrn_reflns_number 15586
_diffrn_reflns_reduction_process
;
;
_diffrn_reflns_theta_full 28.28
_diffrn_reflns_theta_max 28.28
_diffrn_reflns_theta_min 3.35
_exptl_absorpt_coefficient_mu 0.230
_exptl_absorpt_correction_type none
_exptl_crystal_colour colourless
_exptl_crystal_density_diffrn 1.384
_exptl_crystal_density_method 'Not Measured'
_exptl_crystal_description block
_exptl_crystal_F_000 1344
_exptl_crystal_size_max 0.24
_exptl_crystal_size_mid 0.18
_exptl_crystal_size_min 0.09
_refine_diff_density_max 0.346
_refine_diff_density_min -0.280
_refine_ls_extinction_method none
_refine_ls_goodness_of_fit_ref 1.029
_refine_ls_hydrogen_treatment mixed
_refine_ls_matrix_type full
_refine_ls_number_parameters 220
_refine_ls_number_reflns 3788
_refine_ls_number_restraints 2
_refine_ls_restrained_S_all 1.029
_refine_ls_R_factor_all 0.0632
_refine_ls_R_factor_gt 0.0423
_refine_ls_shift/su_max 0.000
_refine_ls_shift/su_mean 0.000
_refine_ls_structure_factor_coef Fsqd
_refine_ls_weighting_details 'calc w=1/[\s^2^(Fo^2^)+(0.0648P)^2^+0.4113P] where P=(Fo^2^+2Fc^2^)/3'
_refine_ls_weighting_scheme calc
_refine_ls_wR_factor_gt 0.1071
_refine_ls_wR_factor_ref 0.1183
_reflns_number_gt 2800
_reflns_number_total 3788
_reflns_threshold_expression I>2\s(I)
_cod_data_source_file hg2782.cif
_cod_data_source_block I
_cod_database_code 2229081
_cod_database_fobs_code 2229081

loop_
_symmetry_equiv_pos_site_id
_symmetry_equiv_pos_as_xyz
1 x,y,z
2 1/2-x,-y,1/2+z
3 1/2+x,1/2-y,-z
4 -x,1/2+y,1/2-z
5 -x,-y,-z
6 1/2+x,y,1/2-z
7 1/2-x,1/2+y,z
8 x,1/2-y,1/2+z

loop_
_atom_site_aniso_label
_atom_site_aniso_U_11
_atom_site_aniso_U_22
_atom_site_aniso_U_33
_atom_site_aniso_U_12
_atom_site_aniso_U_13
_atom_site_aniso_U_23
S1 0.0362(2) 0.0288(2) 0.0376(2) 0.0018(2) -0.0030(2) 0.0035(2)
O1A 0.037(4) 0.095(7) 0.082(5) 0.008(3) -0.019(3) -0.040(5)
O2 0.0568(8) 0.0291(6) 0.0532(7) -0.0046(5) -0.0027(6) 0.0050(5)
O3 0.0457(7) 0.0455(7) 0.0480(7) 0.0078(5) -0.0120(6) 0.0032(5)
O4 0.0614(9) 0.0490(8) 0.0704(10) 0.0066(7) -0.0070(7) 0.0153(7)
N1 0.0383(8) 0.0469(9) 0.0464(8) 0.0019(6) -0.0032(6) -0.0141(7)
N2 0.0367(7) 0.0320(7) 0.0374(7) -0.0013(6) 0.0001(6) -0.0036(6)
C1 0.0340(8) 0.0343(8) 0.0325(8) -0.0002(6) 0.0015(6) 0.0006(6)
C2 0.0345(8) 0.0467(9) 0.0497(10) -0.0020(7) -0.0064(7) -0.0103(8)
C3 0.0407(9) 0.0509(10) 0.0499(10) -0.0020(8) -0.0048(8) -0.0192(8)
C4 0.0359(8) 0.0394(8) 0.0348(8) -0.0011(7) 0.0014(6) -0.0026(6)
C5 0.0377(9) 0.0560(11) 0.0449(9) 0.0068(8) -0.0111(7) -0.0119(8)
C6 0.0431(9) 0.0524(11) 0.0403(9) 0.0058(8) -0.0092(7) -0.0143(8)
C7 0.0390(9) 0.0689(13) 0.0483(10) 0.0050(9) 0.0014(8) -0.0119(9)
C8 0.0514(12) 0.0760(14) 0.0644(13) 0.0240(11) -0.0038(10) -0.0101(11)
C9 0.0393(8) 0.0345(8) 0.0384(8) -0.0053(7) 0.0122(7) -0.0070(7)
C10 0.0567(11) 0.0363(9) 0.0493(10) -0.0026(8) 0.0133(9) -0.0009(8)
C11 0.1000(19) 0.0387(11) 0.0702(14) -0.0098(11) 0.0275(13) 0.0028(10)
C12 0.102(2) 0.0542(13) 0.0809(17) -0.0404(14) 0.0384(16) -0.0221(13)
C13 0.0634(14) 0.0780(15) 0.0647(13) -0.0357(12) 0.0228(11) -0.0303(13)
C14 0.0432(10) 0.0601(12) 0.0499(10) -0.0109(9) 0.0097(8) -0.0145(9)
C15 0.128(3) 0.0751(16) 0.087(2) 0.0394(18) -0.0316(18) 0.0058(14)
O1B 0.050(3) 0.091(7) 0.109(7) -0.021(4) 0.023(4) -0.047(5)

loop_
_atom_site_type_symbol
_atom_site_label
_atom_site_fract_x
_atom_site_fract_y
_atom_site_fract_z
_atom_site_U_iso_or_equiv
_atom_site_thermal_displace_type
_atom_site_calc_flag
_atom_site_refinement_flags
_atom_site_occupancy
S S1 0.56431(2) 0.08868(3) 0.10743(2) 0.03420(10) Uani . . 1.000
O O1A 0.1823(9) 0.3615(19) 0.1605(11) 0.071(3) Uani . . 0.52(5)
O O2 0.52415(8) -0.01701(9) 0.09026(8) 0.0464(4) Uani . . 1.000
O O3 0.63163(8) 0.09054(10) 0.16600(8) 0.0464(4) Uani . . 1.000
O O4 0.52707(9) 0.29215(11) -0.06451(9) 0.0603(5) Uani . . 1.000
N N1 0.30275(9) 0.40934(13) 0.22401(10) 0.0439(5) Uani . . 1.000
N N2 0.60326(9) 0.13213(11) 0.02165(8) 0.0354(4) Uani . . 1.000
C C1 0.48747(10) 0.18646(13) 0.13933(9) 0.0336(5) Uani . . 1.000
C C2 0.50585(11) 0.26178(14) 0.20091(11) 0.0436(5) Uani . . 1.000
C C3 0.44366(11) 0.33454(15) 0.22693(12) 0.0472(6) Uani . . 1.000
C C4 0.36276(10) 0.33370(13) 0.19280(10) 0.0367(5) Uani . . 1.000
C C5 0.34562(11) 0.25968(15) 0.12988(11) 0.0462(6) Uani . . 1.000
C C6 0.40841(12) 0.18647(16) 0.10356(11) 0.0453(6) Uani . . 1.000
C C7 0.21664(12) 0.40990(17) 0.21306(12) 0.0521(6) Uani . . 1.000
C C8 0.17075(13) 0.49861(19) 0.26052(14) 0.0639(8) Uani . . 1.000
C C9 0.64089(10) 0.24249(13) 0.01705(10) 0.0374(5) Uani . . 1.000
C C10 0.60126(13) 0.32392(14) -0.03012(12) 0.0474(6) Uani . . 1.000
C C11 0.64036(18) 0.42861(17) -0.03904(15) 0.0696(9) Uani . . 1.000
C C12 0.71585(18) 0.4507(2) 0.00053(17) 0.0790(10) Uani . . 1.000
C C13 0.75310(15) 0.3717(2) 0.04807(14) 0.0687(8) Uani . . 1.000
C C14 0.71651(12) 0.26592(17) 0.05603(12) 0.0511(6) Uani . . 1.000
C C15 0.4802(2) 0.3729(2) -0.10987(18) 0.0967(13) Uani . . 1.000
O O1B 0.1793(9) 0.326(2) 0.1809(15) 0.083(3) Uani . . 0.48(5)
H HN1 0.3247(12) 0.4533(16) 0.2553(11) 0.055(6) Uiso . . 1.000
H HN2 0.5717(11) 0.1143(16) -0.0160(11) 0.047(6) Uiso . . 1.000
H H3 0.45580 0.38550 0.26820 0.0570 Uiso calc R 1.000
H H5 0.29230 0.25920 0.10550 0.0550 Uiso calc R 1.000
H H6 0.39710 0.13680 0.06130 0.0540 Uiso calc R 1.000
H H8A 0.20100 0.56890 0.25660 0.0960 Uiso calc R 1.000
H H8B 0.16740 0.47600 0.31620 0.0960 Uiso calc R 1.000
H H8C 0.11440 0.50790 0.23920 0.0960 Uiso calc R 1.000
H H10D 0.46860 0.43760 -0.07660 0.1450 Uiso calc R 1.000
H H10E 0.42760 0.33990 -0.12750 0.1450 Uiso calc R 1.000
H H10F 0.51290 0.39580 -0.15620 0.1450 Uiso calc R 1.000
H H11 0.61570 0.48360 -0.07160 0.0840 Uiso calc R 1.000
H H12 0.74150 0.52090 -0.00560 0.0950 Uiso calc R 1.000
H H13 0.80320 0.38860 0.07540 0.0820 Uiso calc R 1.000
H H14 0.74270 0.21090 0.08750 0.0610 Uiso calc R 1.000
H H2 0.55960 0.26310 0.22430 0.0520 Uiso calc R 1.000

loop_
_atom_type_symbol
_atom_type_description
_atom_type_scat_dispersion_real
_atom_type_scat_dispersion_imag
_atom_type_scat_source
S S 0.1246 0.1234 'International Tables Vol C Tables 4.2.6.8 and 6.1.1.4'
O O 0.0106 0.0060 'International Tables Vol C Tables 4.2.6.8 and 6.1.1.4'
N N 0.0061 0.0033 'International Tables Vol C Tables 4.2.6.8 and 6.1.1.4'
H H 0.0000 0.0000 'International Tables Vol C Tables 4.2.6.8 and 6.1.1.4'
C C 0.0033 0.0016 'International Tables Vol C Tables 4.2.6.8 and 6.1.1.4'

loop_
_geom_angle_atom_site_label_1
_geom_angle_atom_site_label_2
_geom_angle_atom_site_label_3
_geom_angle_site_symmetry_1
_geom_angle_site_symmetry_2
_geom_angle_site_symmetry_3
_geom_angle
_geom_angle_publ_flag
O2 S1 O3 . . . 118.25(7) no
O2 S1 N2 . . . 105.66(7) no
O2 S1 C1 . . . 109.42(7) no
O3 S1 N2 . . . 107.75(7) no
O3 S1 C1 . . . 107.19(7) no
N2 S1 C1 . . . 108.21(7) no
C10 O4 C15 . . . 118.87(16) no
C4 N1 C7 . . . 128.52(16) no
S1 N2 C9 . . . 119.25(11) no
C4 N1 HN1 . . . 111.0(13) no
C7 N1 HN1 . . . 120.2(13) no
S1 N2 HN2 . . . 110.5(13) no
C9 N2 HN2 . . . 116.2(13) no
S1 C1 C6 . . . 119.55(13) no
C2 C1 C6 . . . 120.30(15) no
S1 C1 C2 . . . 120.14(12) no
C1 C2 C3 . . . 119.07(16) no
C2 C3 C4 . . . 121.34(17) no
N1 C4 C3 . . . 117.56(15) no
C3 C4 C5 . . . 119.10(15) no
N1 C4 C5 . . . 123.34(15) no
C4 C5 C6 . . . 119.52(16) no
C1 C6 C5 . . . 120.64(17) no
O1B C7 C8 . . . 123.0(8) no
O1A C7 N1 . . . 123.5(8) no
O1A C7 C8 . . . 120.6(9) no
N1 C7 C8 . . . 114.34(17) no
O1B C7 N1 . . . 120.7(8) no
N2 C9 C14 . . . 120.87(15) no
C10 C9 C14 . . . 120.64(16) no
N2 C9 C10 . . . 118.45(15) no
O4 C10 C9 . . . 115.53(15) no
O4 C10 C11 . . . 125.81(18) no
C9 C10 C11 . . . 118.66(19) no
C10 C11 C12 . . . 119.9(2) no
C11 C12 C13 . . . 121.1(2) no
C12 C13 C14 . . . 120.0(2) no
C9 C14 C13 . . . 119.70(18) no
C1 C2 H2 . . . 120.00 no
C3 C2 H2 . . . 120.00 no
C2 C3 H3 . . . 119.00 no
C4 C3 H3 . . . 119.00 no
C4 C5 H5 . . . 120.00 no
C6 C5 H5 . . . 120.00 no
C1 C6 H6 . . . 120.00 no
C5 C6 H6 . . . 120.00 no
C7 C8 H8A . . . 109.00 no
C7 C8 H8B . . . 109.00 no
C7 C8 H8C . . . 109.00 no
H8A C8 H8B . . . 109.00 no
H8A C8 H8C . . . 109.00 no
H8B C8 H8C . . . 109.00 no
C10 C11 H11 . . . 120.00 no
C12 C11 H11 . . . 120.00 no
C11 C12 H12 . . . 119.00 no
C13 C12 H12 . . . 120.00 no
C12 C13 H13 . . . 120.00 no
C14 C13 H13 . . . 120.00 no
C9 C14 H14 . . . 120.00 no
C13 C14 H14 . . . 120.00 no
O4 C15 H10D . . . 109.00 no
O4 C15 H10E . . . 109.00 no
O4 C15 H10F . . . 109.00 no
H10D C15 H10E . . . 110.00 no
H10D C15 H10F . . . 109.00 no
H10E C15 H10F . . . 110.00 no

loop_
_geom_bond_atom_site_label_1
_geom_bond_atom_site_label_2
_geom_bond_site_symmetry_1
_geom_bond_site_symmetry_2
_geom_bond_distance
_geom_bond_publ_flag
S1 O2 . . 1.4297(12) no
S1 O3 . . 1.4347(13) no
S1 N2 . . 1.6276(14) no
S1 C1 . . 1.7543(16) no
O1A C7 . . 1.172(19) no
O1B C7 . . 1.27(2) no
O4 C15 . . 1.421(3) no
O4 C10 . . 1.351(2) no
N1 C4 . . 1.399(2) no
N1 C7 . . 1.366(2) no
N2 C9 . . 1.436(2) no
N1 HN1 . . 0.811(19) no
N2 HN2 . . 0.823(18) no
C1 C2 . . 1.383(2) no
C1 C6 . . 1.377(2) no
C2 C3 . . 1.372(2) no
C3 C4 . . 1.392(2) no
C4 C5 . . 1.386(2) no
C5 C6 . . 1.384(3) no
C7 C8 . . 1.496(3) no
C9 C14 . . 1.381(2) no
C9 C10 . . 1.387(2) no
C10 C11 . . 1.391(3) no
C11 C12 . . 1.380(4) no
C12 C13 . . 1.355(4) no
C13 C14 . . 1.384(3) no
C2 H2 . . 0.9300 no
C3 H3 . . 0.9300 no
C5 H5 . . 0.9300 no
C6 H6 . . 0.9300 no
C8 H8A . . 0.9600 no
C8 H8B . . 0.9600 no
C8 H8C . . 0.9600 no
C11 H11 . . 0.9300 no
C12 H12 . . 0.9300 no
C13 H13 . . 0.9300 no
C14 H14 . . 0.9300 no
C15 H10D . . 0.9600 no
C15 H10E . . 0.9600 no
C15 H10F . . 0.9600 no

loop_
_geom_contact_atom_site_label_1
_geom_contact_atom_site_label_2
_geom_contact_distance
_geom_contact_site_symmetry_1
_geom_contact_site_symmetry_2
_geom_contact_publ_flag
S1 H14 3.1700 . . no
S1 H3 3.1800 . 4_645 no
S1 H13 3.2000 . 7_645 no
O1A C5 2.882(16) . . no
O1A C10 3.33(2) . 3_455 no
O1A N2 3.257(18) . 3_455 no
O1A C9 3.248(19) . 3_455 no
O1B C5 2.858(16) . . no
O1B C10 3.30(2) . 3_455 no
O2 N2 3.0482(18) . 5_655 no
O2 O2 3.1045(19) . 5_655 no
O3 N1 2.995(2) . 4_645 no
O3 C14 3.065(2) . . no
O4 N2 2.6551(19) . . no
O1A H5 2.3000 . . no
O1B H2 2.5600 . 6_455 no
O1B H5 2.3100 . . no
O2 H3 2.6300 . 4_645 no
O2 HN2 2.259(18) . 5_655 no
O2 H6 2.7500 . . no
O3 H14 2.6000 . . no
O3 H2 2.5300 . . no
O3 HN1 2.191(19) . 4_645 no
O4 HN2 2.359(19) . . no
N1 O3 2.995(2) . 4_655 no
N2 O1A 3.257(18) . 3_555 no
N2 O2 3.0482(18) . 5_655 no
N2 O4 2.6551(19) . . no
N2 H12 2.8100 . 7_645 no
C2 C15 3.533(3) . 8_555 no
C5 O1A 2.882(16) . . no
C5 O1B 2.858(16) . . no
C6 C13 3.566(3) . 3_455 no
C8 C15 3.541(4) . 2_565 no
C9 O1A 3.248(19) . 3_555 no
C10 O1A 3.33(2) . 3_555 no
C10 O1B 3.30(2) . 3_555 no
C13 C6 3.566(3) . 3_555 no
C14 O3 3.065(2) . . no
C15 C2 3.533(3) . 8_554 no
C15 C8 3.541(4) . 2_564 no
C2 H10F 3.0100 . 8_555 no
C4 H11 2.9700 . 5_665 no
C7 H5 2.7800 . . no
C8 H10E 3.0800 . 2_565 no
C11 H10F 2.8100 . . no
C11 H10D 2.7700 . . no
C11 H10D 3.0200 . 5_665 no
C13 H8B 2.8900 . 6_555 no
C13 H5 3.0400 . 3_555 no
C13 H6 2.9000 . 3_555 no
C14 H5 2.9400 . 3_555 no
C15 H11 2.5800 . . no
HN1 H8A 2.3800 . . no
HN1 O3 2.191(19) . 4_655 no
HN1 H3 2.2200 . . no
H2 O1B 2.5600 . 6_555 no
H2 O3 2.5300 . . no
HN2 O4 2.359(19) . . no
HN2 O2 2.259(18) . 5_655 no
H3 S1 3.1800 . 4_655 no
H3 O2 2.6300 . 4_655 no
H3 HN1 2.2200 . . no
H5 O1A 2.3000 . . no
H5 C7 2.7800 . . no
H5 O1B 2.3100 . . no
H5 C13 3.0400 . 3_455 no
H5 C14 2.9400 . 3_455 no
H6 C13 2.9000 . 3_455 no
H6 O2 2.7500 . . no
H8A HN1 2.3800 . . no
H8B C13 2.8900 . 6_455 no
H10D C11 3.0200 . 5_665 no
H10D C11 2.7700 . . no
H10D H11 2.3800 . . no
H10E C8 3.0800 . 2_564 no
H10F H11 2.3800 . . no
H10F C2 3.0100 . 8_554 no
H10F C11 2.8100 . . no
H11 C15 2.5800 . . no
H11 H10D 2.3800 . . no
H11 H10F 2.3800 . . no
H11 C4 2.9700 . 5_665 no
H12 N2 2.8100 . 7_655 no
H13 S1 3.2000 . 7_655 no
H14 S1 3.1700 . . no
H14 O3 2.6000 . . no

loop_
_geom_hbond_atom_site_label_D
_geom_hbond_atom_site_label_H
_geom_hbond_atom_site_label_A
_geom_hbond_site_symmetry_A
_geom_hbond_distance_DH
_geom_hbond_distance_HA
_geom_hbond_distance_DA
_geom_hbond_angle_DHA
_geom_hbond_publ_flag
N1 HN1 O3 4_655 0.811(19) 2.191(19) 2.995(2) 171.0(19) yes
N2 HN2 O4 . 0.823(18) 2.359(19) 2.6551(19) 102.0(15) yes
N2 HN2 O2 5_655 0.823(18) 2.259(18) 3.0482(18) 160.6(18) yes
C2 H2 O3 . 0.93 2.53 2.890(2) 104 no
C5 H5 O1A . 0.93 2.30 2.882(16) 120 no
C5 H5 Cg2 3_455 0.93 2.90 3.715(2) 148 yes

loop_
_geom_torsion_atom_site_label_1
_geom_torsion_atom_site_label_2
_geom_torsion_atom_site_label_3
_geom_torsion_atom_site_label_4
_geom_torsion_site_symmetry_1
_geom_torsion_site_symmetry_2
_geom_torsion_site_symmetry_3
_geom_torsion_site_symmetry_4
_geom_torsion
_geom_torsion_publ_flag
O2 S1 N2 C9 . . . . 173.98(12) no
O3 S1 N2 C9 . . . . -58.72(13) no
C1 S1 N2 C9 . . . . 56.88(14) no
O2 S1 C1 C2 . . . . 141.15(13) no
O3 S1 C1 C2 . . . . 11.77(15) no
N2 S1 C1 C2 . . . . -104.20(14) no
O2 S1 C1 C6 . . . . -37.82(16) no
O3 S1 C1 C6 . . . . -167.20(13) no
N2 S1 C1 C6 . . . . 76.84(15) no
C15 O4 C10 C9 . . . . 176.41(19) no
C15 O4 C10 C11 . . . . -4.5(3) no
C7 N1 C4 C5 . . . . 15.0(3) no
C4 N1 C7 C8 . . . . 175.71(18) no
C4 N1 C7 O1A . . . . -18.4(13) no
C7 N1 C4 C3 . . . . -165.53(18) no
S1 N2 C9 C14 . . . . 68.93(19) no
S1 N2 C9 C10 . . . . -113.58(16) no
C2 C1 C6 C5 . . . . -1.6(3) no
S1 C1 C2 C3 . . . . -177.52(13) no
S1 C1 C6 C5 . . . . 177.38(14) no
C6 C1 C2 C3 . . . . 1.4(3) no
C1 C2 C3 C4 . . . . 0.2(3) no
C2 C3 C4 C5 . . . . -1.7(3) no
C2 C3 C4 N1 . . . . 178.84(16) no
C3 C4 C5 C6 . . . . 1.5(3) no
N1 C4 C5 C6 . . . . -179.03(16) no
C4 C5 C6 C1 . . . . 0.1(3) no
N2 C9 C10 C11 . . . . -175.85(18) no
C14 C9 C10 O4 . . . . -179.16(17) no
N2 C9 C14 C13 . . . . 177.52(17) no
C10 C9 C14 C13 . . . . 0.1(3) no
C14 C9 C10 C11 . . . . 1.7(3) no
N2 C9 C10 O4 . . . . 3.3(2) no
O4 C10 C11 C12 . . . . 179.1(2) no
C9 C10 C11 C12 . . . . -1.8(3) no
C10 C11 C12 C13 . . . . 0.2(4) no
C11 C12 C13 C14 . . . . 1.6(4) no
C12 C13 C14 C9 . . . . -1.7(3) no
